data_7040560
loop_
_publ_author_name
'Chen, Zilu'
'Hu, Zhaobo'
'Li, Yisheng'
'Liang, Yuning'
'Wang, Xinyu'
'Ouyang, Li'
'Zhao, Qin'
'Cheng, Haiyan'
'Liang, Fupei'

_publ_section_title
;
 Manganese clusters of aromatic oximes: synthesis, structure and magnetic
 properties.
;
_journal_issue 39
_journal_name_full 'Dalton transactions (Cambridge, England : 2003)'
_journal_page_first 15634
_journal_page_last 15643
_journal_paper_doi 10.1039/c6dt03207a
_journal_volume 45
_journal_year 2016
_chemical_formula_moiety 'C40 H29 Mn3 N6 O11'
_chemical_formula_sum 'C40 H29 Mn3 N6 O11'
_chemical_formula_weight 934.51
_chemical_name_systematic
; 
 ? 
;
_space_group_IT_number 14
_symmetry_cell_setting monoclinic
_symmetry_space_group_name_Hall '-P 2ybc'
_symmetry_space_group_name_H-M 'P 1 21/c 1'
_atom_sites_solution_hydrogens geom
_atom_sites_solution_primary direct
_atom_sites_solution_secondary difmap
_audit_creation_method SHELXL-97
_audit_update_record
;
2016-08-08 deposited with the CCDC.
2016-09-02 downloaded from the CCDC.
;
_cell_angle_alpha 90.00
_cell_angle_beta 92.871(2)
_cell_angle_gamma 90.00
_cell_formula_units_Z 4
_cell_length_a 10.8393(15)
_cell_length_b 18.418(3)
_cell_length_c 18.329(3)
_cell_measurement_reflns_used 9996
_cell_measurement_temperature 153(2)
_cell_measurement_theta_max 27.50
_cell_measurement_theta_min 2.21
_cell_volume 3654.6(10)
_computing_cell_refinement 'Bruker SAINT'
_computing_data_collection 'Bruker APEX2'
_computing_data_reduction 'Bruker SAINT'
_computing_molecular_graphics 'Bruker SHELXTL'
_computing_publication_material 'Bruker SHELXTL'
_computing_structure_refinement 'SHELXL-97 (Sheldrick, 2008)'
_computing_structure_solution 'SHELXS-97 (Sheldrick, 2008)'
_diffrn_ambient_temperature 153(2)
_diffrn_measured_fraction_theta_full 0.998
_diffrn_measured_fraction_theta_max 0.998
_diffrn_measurement_device_type 'Bruker APEX-II CCD'
_diffrn_measurement_method '\f and \w scans'
_diffrn_radiation_monochromator graphite
_diffrn_radiation_source 'fine-focus sealed tube'
_diffrn_radiation_type MoK\a
_diffrn_radiation_wavelength 0.71073
_diffrn_reflns_av_R_equivalents 0.0314
_diffrn_reflns_av_sigmaI/netI 0.0279
_diffrn_reflns_limit_h_max 12
_diffrn_reflns_limit_h_min -12
_diffrn_reflns_limit_k_max 20
_diffrn_reflns_limit_k_min -21
_diffrn_reflns_limit_l_max 21
_diffrn_reflns_limit_l_min -21
_diffrn_reflns_number 26301
_diffrn_reflns_theta_full 25.01
_diffrn_reflns_theta_max 25.01
_diffrn_reflns_theta_min 1.57
_exptl_absorpt_coefficient_mu 1.096
_exptl_absorpt_correction_T_max 0.8188
_exptl_absorpt_correction_T_min 0.7417
_exptl_absorpt_correction_type multi-scan
_exptl_absorpt_process_details 'SADABS (Bruker, 1998)'
_exptl_crystal_colour 'Black Brown'
_exptl_crystal_density_diffrn 1.698
_exptl_crystal_density_method 'not measured'
_exptl_crystal_description block
_exptl_crystal_F_000 1896
_exptl_crystal_size_max 0.29
_exptl_crystal_size_mid 0.26
_exptl_crystal_size_min 0.19
_refine_diff_density_max 1.359
_refine_diff_density_min -0.451
_refine_diff_density_rms 0.082
_refine_ls_extinction_method none
_refine_ls_goodness_of_fit_ref 1.063
_refine_ls_hydrogen_treatment constr
_refine_ls_matrix_type full
_refine_ls_number_parameters 544
_refine_ls_number_reflns 6425
_refine_ls_number_restraints 2
_refine_ls_restrained_S_all 1.063
_refine_ls_R_factor_all 0.0467
_refine_ls_R_factor_gt 0.0366
_refine_ls_shift/su_max 0.001
_refine_ls_shift/su_mean 0.000
_refine_ls_structure_factor_coef Fsqd
_refine_ls_weighting_details 'calc w=1/[\s^2^(Fo^2^)+(0.0402P)^2^+7.9929P] where P=(Fo^2^+2Fc^2^)/3'
_refine_ls_weighting_scheme calc
_refine_ls_wR_factor_gt 0.0912
_refine_ls_wR_factor_ref 0.0983
_reflns_number_gt 5466
_reflns_number_total 6425
_reflns_threshold_expression >2sigma(I)
_cod_data_source_file c6dt03207a2.cif
_cod_data_source_block aa
_cod_depositor_comments
;
The following automatic conversions were performed:

'_symmetry_cell_setting' value 'Monoclinic' changed to 'monoclinic'
according to
/usr/data/users/saulius/crontab/automatic-downloads/rss-feeds/RSC/lib/dictionaries/cif_core.dic
dictionary named 'cif_core.dic' version 2.4.2 from 2011-04-26.

'_exptl_absorpt_correction_type' value 'Multi-scan' changed to
'multi-scan' according to
/usr/data/users/saulius/crontab/automatic-downloads/rss-feeds/RSC/lib/dictionaries/cif_core.dic
dictionary named 'cif_core.dic' version 2.4.2 from 2011-04-26.

Automatic conversion script
Id: cif_fix_values 4268 2015-11-12 08:31:59Z antanas 

 Adding full bibliography for 7040559--7040563.cif.

 Adding full bibliography for 7040559--7040563.cif.
;
_cod_original_cell_volume 3654.6(9)
_cod_original_sg_symbol_H-M P2(1)/c
_cod_database_code 7040560

loop_
_symmetry_equiv_pos_as_xyz
'x, y, z'
'-x, y+1/2, -z+1/2'
'-x, -y, -z'
'x, -y-1/2, z-1/2'

loop_
_atom_site_label
_atom_site_type_symbol
_atom_site_fract_x
_atom_site_fract_y
_atom_site_fract_z
_atom_site_U_iso_or_equiv
_atom_site_adp_type
_atom_site_occupancy
_atom_site_symmetry_multiplicity
_atom_site_calc_flag
_atom_site_refinement_flags
Mn1 Mn 0.32249(4) 0.55118(2) 0.46908(2) 0.01303(12) Uani 1 1 d .
Mn2 Mn 0.37773(4) 0.72445(2) 0.46207(2) 0.01470(12) Uani 1 1 d .
Mn3 Mn 0.23962(4) 0.63618(2) 0.32495(2) 0.01425(12) Uani 1 1 d .
O1 O 0.34132(18) 0.63546(10) 0.41285(10) 0.0128(4) Uani 1 1 d .
O2 O 0.34673(19) 0.46003(11) 0.51382(11) 0.0178(4) Uani 1 1 d .
N1 N 0.3869(2) 0.44004(13) 0.58219(13) 0.0159(5) Uani 1 1 d .
O3 O 0.4255(2) 0.67382(11) 0.55323(11) 0.0195(5) Uani 1 1 d .
N2 N 0.4038(2) 0.60149(13) 0.55593(12) 0.0137(5) Uani 1 1 d .
C1 C 0.4230(3) 0.48972(16) 0.62771(15) 0.0147(6) Uani 1 1 d .
C2 C 0.4342(3) 0.56992(16) 0.61756(15) 0.0143(6) Uani 1 1 d .
C3 C 0.4857(3) 0.60057(17) 0.68634(15) 0.0160(6) Uani 1 1 d .
C4 C 0.5030(3) 0.54151(16) 0.73519(15) 0.0152(6) Uani 1 1 d .
C5 C 0.4687(3) 0.47423(17) 0.70366(16) 0.0180(6) Uani 1 1 d .
C6 C 0.4828(3) 0.41151(18) 0.74438(17) 0.0236(7) Uani 1 1 d .
H6 H 0.4621 0.3655 0.7239 0.028 Uiso 1 1 calc R
C7 C 0.5293(3) 0.41799(19) 0.81766(18) 0.0265(7) Uani 1 1 d .
H7 H 0.5387 0.3753 0.8465 0.032 Uiso 1 1 calc R
C8 C 0.5616(3) 0.48400(19) 0.84894(17) 0.0252(7) Uani 1 1 d .
H8 H 0.5923 0.4859 0.8984 0.030 Uiso 1 1 calc R
C9 C 0.5492(3) 0.54873(18) 0.80781(16) 0.0207(7) Uani 1 1 d .
C10 C 0.5774(3) 0.62117(18) 0.83068(16) 0.0226(7) Uani 1 1 d .
H10 H 0.6085 0.6298 0.8793 0.027 Uiso 1 1 calc R
C11 C 0.5603(3) 0.67836(18) 0.78351(17) 0.0219(7) Uani 1 1 d .
H11 H 0.5801 0.7258 0.8007 0.026 Uiso 1 1 calc R
C12 C 0.5141(3) 0.66986(17) 0.70956(16) 0.0194(6) Uani 1 1 d .
H12 H 0.5034 0.7104 0.6778 0.023 Uiso 1 1 calc R
O4 O 0.4218(2) 0.81324(11) 0.50642(11) 0.0204(5) Uani 1 1 d .
N3 N 0.3814(2) 0.88232(13) 0.49320(14) 0.0194(6) Uani 1 1 d .
O5 O 0.2694(2) 0.73751(11) 0.31253(11) 0.0195(5) Uani 1 1 d .
N4 N 0.3048(2) 0.77613(13) 0.37404(12) 0.0149(5) Uani 1 1 d .
C13 C 0.3212(3) 0.89495(16) 0.43131(16) 0.0183(6) Uani 1 1 d .
C14 C 0.2878(3) 0.84526(16) 0.36966(15) 0.0148(6) Uani 1 1 d .
C15 C 0.2337(3) 0.88919(16) 0.30951(16) 0.0159(6) Uani 1 1 d .
C16 C 0.2284(3) 0.96101(16) 0.33600(16) 0.0169(6) Uani 1 1 d .
C17 C 0.2774(3) 0.96816(17) 0.40893(16) 0.0198(7) Uani 1 1 d .
C18 C 0.2733(3) 1.03413(18) 0.44260(18) 0.0285(8) Uani 1 1 d .
H18 H 0.3047 1.0404 0.4915 0.034 Uiso 1 1 calc R
C19 C 0.2204(4) 1.09323(19) 0.4022(2) 0.0360(9) Uani 1 1 d .
H19 H 0.2159 1.1392 0.4254 0.043 Uiso 1 1 calc R
C20 C 0.1754(4) 1.08689(18) 0.33085(19) 0.0318(8) Uani 1 1 d .
H20 H 0.1420 1.1281 0.3058 0.038 Uiso 1 1 calc R
C21 C 0.1789(3) 1.01911(17) 0.29488(17) 0.0219(7) Uani 1 1 d .
C22 C 0.1361(3) 1.00279(18) 0.22185(17) 0.0231(7) Uani 1 1 d .
H22 H 0.1025 1.0402 0.1912 0.028 Uiso 1 1 calc R
C23 C 0.1432(3) 0.93320(17) 0.19573(16) 0.0206(7) Uani 1 1 d .
H23 H 0.1148 0.9240 0.1467 0.025 Uiso 1 1 calc R
C24 C 0.1908(3) 0.87427(17) 0.23842(16) 0.0181(6) Uani 1 1 d .
H24 H 0.1933 0.8265 0.2191 0.022 Uiso 1 1 calc R
O6 O 0.1734(2) 0.63913(11) 0.22844(11) 0.0217(5) Uani 1 1 d .
N5 N 0.1369(2) 0.58610(14) 0.18015(13) 0.0200(6) Uani 1 1 d .
O7 O 0.27994(19) 0.49225(11) 0.38537(10) 0.0172(4) Uani 1 1 d .
N6 N 0.2393(2) 0.52822(13) 0.32398(12) 0.0131(5) Uani 1 1 d .
C25 C 0.1449(3) 0.51959(16) 0.20092(16) 0.0168(6) Uani 1 1 d .
C26 C 0.1903(3) 0.48812(16) 0.27220(15) 0.0147(6) Uani 1 1 d .
C27 C 0.1669(3) 0.40969(16) 0.26991(16) 0.0169(6) Uani 1 1 d .
C28 C 0.1149(3) 0.39484(16) 0.19938(16) 0.0161(6) Uani 1 1 d .
C29 C 0.1026(3) 0.45753(17) 0.15521(16) 0.0179(6) Uani 1 1 d .
C30 C 0.0547(3) 0.45091(18) 0.08482(17) 0.0243(7) Uani 1 1 d .
H30 H 0.0472 0.4921 0.0537 0.029 Uiso 1 1 calc R
C31 C 0.0165(3) 0.38135(18) 0.05965(17) 0.0256(7) Uani 1 1 d .
H31 H -0.0160 0.3766 0.0108 0.031 Uiso 1 1 calc R
C32 C 0.0246(3) 0.32044(18) 0.10294(18) 0.0252(7) Uani 1 1 d .
H32 H -0.0039 0.2750 0.0842 0.030 Uiso 1 1 calc R
C33 C 0.0759(3) 0.32550(17) 0.17611(17) 0.0208(7) Uani 1 1 d .
C34 C 0.0890(3) 0.26951(18) 0.22900(19) 0.0290(8) Uani 1 1 d .
H34 H 0.0629 0.2216 0.2169 0.035 Uiso 1 1 calc R
C35 C 0.1396(4) 0.28439(18) 0.29786(19) 0.0315(8) Uani 1 1 d .
H35 H 0.1471 0.2458 0.3322 0.038 Uiso 1 1 calc R
C36 C 0.1810(3) 0.35465(17) 0.32025(17) 0.0228(7) Uani 1 1 d .
H36 H 0.2168 0.3631 0.3679 0.027 Uiso 1 1 calc R
O8 O 0.13744(18) 0.58078(11) 0.49109(11) 0.0195(5) Uani 1 1 d .
O9 O 0.07227(19) 0.62833(11) 0.38235(11) 0.0192(5) Uani 1 1 d .
C37 C 0.0541(3) 0.60388(16) 0.44482(16) 0.0183(6) Uani 1 1 d .
C38 C -0.0754(3) 0.6020(2) 0.4691(2) 0.0360(9) Uani 1 1 d .
H38A H -0.0818 0.6329 0.5123 0.054 Uiso 1 1 calc R
H38B H -0.0975 0.5520 0.4813 0.054 Uiso 1 1 calc R
H38C H -0.1318 0.6199 0.4297 0.054 Uiso 1 1 calc R
O10 O 0.1863(2) 0.73254(12) 0.51569(11) 0.0220(5) Uani 1 1 d D
H101 H 0.1700 0.6886 0.5235 0.033 Uiso 1 1 d RD
C39 C 0.1820(3) 0.77046(19) 0.58451(17) 0.0283(8) Uani 1 1 d .
H39A H 0.2496 0.7535 0.6178 0.042 Uiso 1 1 calc R
H39B H 0.1028 0.7609 0.6062 0.042 Uiso 1 1 calc R
H39C H 0.1908 0.8227 0.5763 0.042 Uiso 1 1 calc R
O11 O 0.57177(19) 0.70990(11) 0.42766(12) 0.0206(5) Uani 1 1 d D
H111 H 0.5804 0.6647 0.4229 0.031 Uiso 1 1 d RD
C40 C 0.6717(3) 0.73722(19) 0.4743(2) 0.0322(8) Uani 1 1 d .
H40A H 0.6472 0.7833 0.4959 0.048 Uiso 1 1 calc R
H40B H 0.7444 0.7449 0.4455 0.048 Uiso 1 1 calc R
H40C H 0.6916 0.7020 0.5132 0.048 Uiso 1 1 calc R

loop_
_atom_site_aniso_label
_atom_site_aniso_U_11
_atom_site_aniso_U_22
_atom_site_aniso_U_33
_atom_site_aniso_U_23
_atom_site_aniso_U_13
_atom_site_aniso_U_12
Mn1 0.0164(2) 0.0103(2) 0.0120(2) 0.00053(17) -0.00261(16) 0.00032(17)
Mn2 0.0211(2) 0.0102(2) 0.0123(2) -0.00032(17) -0.00419(17) -0.00011(18)
Mn3 0.0206(2) 0.0104(2) 0.0113(2) 0.00063(16) -0.00415(17) -0.00072(17)
O1 0.0181(10) 0.0095(10) 0.0104(9) -0.0002(8) -0.0035(8) -0.0004(8)
O2 0.0269(11) 0.0130(10) 0.0126(10) 0.0016(8) -0.0074(8) 0.0000(9)
N1 0.0161(13) 0.0162(13) 0.0152(12) 0.0024(10) -0.0015(10) 0.0022(10)
O3 0.0292(12) 0.0091(10) 0.0194(11) -0.0008(8) -0.0067(9) -0.0019(9)
N2 0.0177(13) 0.0104(12) 0.0128(12) -0.0013(9) -0.0012(9) 0.0013(10)
C1 0.0136(14) 0.0157(15) 0.0147(14) 0.0007(12) -0.0003(11) 0.0029(11)
C2 0.0130(14) 0.0172(15) 0.0127(14) -0.0002(12) -0.0003(11) 0.0028(11)
C3 0.0159(15) 0.0216(16) 0.0105(14) -0.0012(12) 0.0003(11) 0.0028(12)
C4 0.0135(14) 0.0182(16) 0.0140(14) 0.0002(12) -0.0006(11) 0.0035(12)
C5 0.0189(15) 0.0206(16) 0.0143(15) 0.0017(12) -0.0003(12) 0.0025(12)
C6 0.0309(18) 0.0158(16) 0.0237(17) 0.0048(13) -0.0040(13) 0.0001(13)
C7 0.0331(19) 0.0231(18) 0.0227(17) 0.0087(14) -0.0033(14) 0.0022(14)
C8 0.0303(18) 0.0319(19) 0.0128(15) 0.0046(13) -0.0045(13) 0.0031(15)
C9 0.0208(16) 0.0258(18) 0.0153(15) 0.0004(13) -0.0014(12) 0.0034(13)
C10 0.0231(17) 0.0310(19) 0.0134(15) -0.0067(13) -0.0026(12) 0.0016(14)
C11 0.0249(17) 0.0202(17) 0.0202(16) -0.0077(13) -0.0019(13) 0.0005(13)
C12 0.0198(16) 0.0204(16) 0.0178(15) -0.0006(13) -0.0019(12) 0.0023(13)
O4 0.0304(12) 0.0110(10) 0.0187(11) -0.0013(8) -0.0087(9) 0.0021(9)
N3 0.0289(15) 0.0106(13) 0.0184(13) -0.0007(10) -0.0025(11) 0.0002(11)
O5 0.0342(12) 0.0113(10) 0.0120(10) -0.0015(8) -0.0073(9) -0.0018(9)
N4 0.0196(13) 0.0128(13) 0.0117(12) -0.0015(10) -0.0029(9) -0.0011(10)
C13 0.0215(16) 0.0151(15) 0.0178(15) 0.0007(12) -0.0022(12) -0.0003(12)
C14 0.0167(15) 0.0124(15) 0.0153(14) 0.0017(11) 0.0014(11) -0.0017(12)
C15 0.0179(15) 0.0144(15) 0.0152(14) 0.0020(12) 0.0005(11) -0.0005(12)
C16 0.0196(15) 0.0131(15) 0.0181(15) 0.0005(12) 0.0007(12) 0.0000(12)
C17 0.0264(17) 0.0150(16) 0.0178(15) 0.0007(12) -0.0010(12) 0.0005(13)
C18 0.045(2) 0.0176(17) 0.0223(17) -0.0063(13) -0.0090(15) 0.0040(15)
C19 0.060(3) 0.0152(18) 0.031(2) -0.0059(15) -0.0097(17) 0.0078(17)
C20 0.048(2) 0.0143(17) 0.0316(19) 0.0028(14) -0.0093(16) 0.0067(15)
C21 0.0289(17) 0.0143(16) 0.0224(16) 0.0031(13) -0.0010(13) 0.0008(13)
C22 0.0268(17) 0.0226(17) 0.0196(16) 0.0069(13) -0.0034(13) 0.0021(14)
C23 0.0240(17) 0.0243(17) 0.0132(14) 0.0037(13) -0.0028(12) -0.0023(13)
C24 0.0202(16) 0.0164(16) 0.0176(15) -0.0007(12) 0.0006(12) -0.0028(12)
O6 0.0367(13) 0.0123(11) 0.0151(11) 0.0006(8) -0.0093(9) -0.0029(9)
N5 0.0297(15) 0.0167(14) 0.0128(12) -0.0021(10) -0.0057(10) -0.0045(11)
O7 0.0283(12) 0.0113(10) 0.0113(10) 0.0008(8) -0.0052(8) -0.0005(9)
N6 0.0172(12) 0.0117(12) 0.0098(11) 0.0016(9) -0.0037(9) 0.0007(10)
C25 0.0180(15) 0.0172(16) 0.0148(14) -0.0008(12) -0.0031(11) -0.0011(12)
C26 0.0173(15) 0.0121(15) 0.0150(14) -0.0015(11) 0.0028(11) -0.0011(11)
C27 0.0200(16) 0.0145(15) 0.0159(15) -0.0019(12) -0.0016(12) 0.0004(12)
C28 0.0179(15) 0.0154(15) 0.0151(14) -0.0038(12) 0.0001(11) -0.0010(12)
C29 0.0205(15) 0.0170(16) 0.0159(15) -0.0032(12) -0.0020(12) -0.0009(12)
C30 0.0314(18) 0.0254(18) 0.0155(15) 0.0004(13) -0.0059(13) 0.0006(14)
C31 0.0300(18) 0.0272(18) 0.0187(16) -0.0059(14) -0.0067(13) -0.0002(14)
C32 0.0268(18) 0.0214(17) 0.0267(17) -0.0112(14) -0.0057(14) -0.0005(14)
C33 0.0210(16) 0.0178(16) 0.0236(16) -0.0059(13) -0.0002(12) -0.0017(13)
C34 0.042(2) 0.0142(17) 0.0302(19) -0.0011(14) -0.0072(15) -0.0044(15)
C35 0.049(2) 0.0148(17) 0.0294(19) 0.0054(14) -0.0083(16) -0.0034(15)
C36 0.0305(18) 0.0183(16) 0.0192(16) -0.0003(13) -0.0044(13) -0.0020(14)
O8 0.0173(11) 0.0224(12) 0.0187(11) 0.0024(9) 0.0014(8) 0.0026(9)
O9 0.0189(11) 0.0213(12) 0.0172(11) 0.0014(9) -0.0007(8) 0.0022(9)
C37 0.0200(16) 0.0127(15) 0.0219(16) -0.0036(12) -0.0021(12) 0.0023(12)
C38 0.0199(18) 0.045(2) 0.043(2) 0.0166(18) 0.0053(15) 0.0045(16)
O10 0.0280(12) 0.0192(12) 0.0185(11) -0.0027(9) -0.0007(9) 0.0013(9)
C39 0.039(2) 0.0281(19) 0.0186(16) -0.0030(14) 0.0041(14) 0.0028(15)
O11 0.0206(11) 0.0133(11) 0.0276(12) 0.0004(9) -0.0024(9) -0.0012(9)
C40 0.0219(18) 0.0227(18) 0.051(2) -0.0057(16) -0.0105(16) -0.0010(14)

loop_
_atom_type_symbol
_atom_type_description
_atom_type_scat_dispersion_real
_atom_type_scat_dispersion_imag
_atom_type_scat_source
C C 0.0033 0.0016 'International Tables Vol C Tables 4.2.6.8 and 6.1.1.4'
H H 0.0000 0.0000 'International Tables Vol C Tables 4.2.6.8 and 6.1.1.4'
N N 0.0061 0.0033 'International Tables Vol C Tables 4.2.6.8 and 6.1.1.4'
O O 0.0106 0.0060 'International Tables Vol C Tables 4.2.6.8 and 6.1.1.4'
Mn Mn 0.3368 0.7283 'International Tables Vol C Tables 4.2.6.8 and 6.1.1.4'

loop_
_geom_angle_atom_site_label_1
_geom_angle_atom_site_label_2
_geom_angle_atom_site_label_3
_geom_angle
O1 Mn1 O2 163.59(9)
O1 Mn1 O7 93.28(8)
O2 Mn1 O7 82.32(8)
O1 Mn1 N2 89.89(9)
O2 Mn1 N2 91.16(9)
O7 Mn1 N2 167.10(10)
O1 Mn1 O8 91.24(8)
O2 Mn1 O8 104.91(9)
O7 Mn1 O8 96.03(9)
N2 Mn1 O8 96.39(9)
O1 Mn1 Mn3 33.63(6)
O2 Mn1 Mn3 146.48(6)
O7 Mn1 Mn3 64.20(6)
N2 Mn1 Mn3 121.94(7)
O8 Mn1 Mn3 78.54(6)
O4 Mn2 O1 176.28(10)
O4 Mn2 O3 89.69(9)
O1 Mn2 O3 91.94(8)
O4 Mn2 N4 90.95(9)
O1 Mn2 N4 87.90(9)
O3 Mn2 N4 171.93(10)
O4 Mn2 O11 90.21(9)
O1 Mn2 O11 86.49(8)
O3 Mn2 O11 88.35(9)
N4 Mn2 O11 99.68(9)
O4 Mn2 O10 88.55(9)
O1 Mn2 O10 94.97(8)
O3 Mn2 O10 82.79(8)
N4 Mn2 O10 89.18(9)
O11 Mn2 O10 171.07(8)
O6 Mn3 O1 167.13(10)
O6 Mn3 O5 85.31(9)
O1 Mn3 O5 90.77(8)
O6 Mn3 N6 91.16(9)
O1 Mn3 N6 90.07(9)
O5 Mn3 N6 167.55(10)
O6 Mn3 O9 99.86(9)
O1 Mn3 O9 93.01(8)
O5 Mn3 O9 106.04(9)
N6 Mn3 O9 86.32(9)
O6 Mn3 Mn1 151.79(7)
O1 Mn3 Mn1 33.11(6)
O5 Mn3 Mn1 122.74(6)
N6 Mn3 Mn1 60.83(6)
O9 Mn3 Mn1 76.64(6)
Mn1 O1 Mn2 118.49(10)
Mn1 O1 Mn3 113.27(10)
Mn2 O1 Mn3 119.48(10)
N1 O2 Mn1 132.54(17)
C1 N1 O2 118.6(2)
N2 O3 Mn2 117.38(15)
C2 N2 O3 115.8(2)
C2 N2 Mn1 124.4(2)
O3 N2 Mn1 119.71(17)
N1 C1 C5 123.3(3)
N1 C1 C2 130.3(3)
C5 C1 C2 106.4(2)
N2 C2 C3 130.2(3)
N2 C2 C1 122.2(3)
C3 C2 C1 107.7(2)
C12 C3 C4 119.8(3)
C12 C3 C2 133.9(3)
C4 C3 C2 106.3(3)
C9 C4 C5 123.1(3)
C9 C4 C3 123.8(3)
C5 C4 C3 113.1(3)
C6 C5 C4 119.6(3)
C6 C5 C1 133.8(3)
C4 C5 C1 106.5(3)
C5 C6 C7 117.9(3)
C5 C6 H6 121.1
C7 C6 H6 121.1
C8 C7 C6 122.6(3)
C8 C7 H7 118.7
C6 C7 H7 118.7
C7 C8 C9 120.4(3)
C7 C8 H8 119.8
C9 C8 H8 119.8
C4 C9 C8 116.5(3)
C4 C9 C10 115.3(3)
C8 C9 C10 128.2(3)
C11 C10 C9 120.9(3)
C11 C10 H10 119.6
C9 C10 H10 119.6
C10 C11 C12 123.0(3)
C10 C11 H11 118.5
C12 C11 H11 118.5
C3 C12 C11 117.2(3)
C3 C12 H12 121.4
C11 C12 H12 121.4
N3 O4 Mn2 131.55(17)
C13 N3 O4 117.7(2)
N4 O5 Mn3 116.80(16)
C14 N4 O5 115.3(2)
C14 N4 Mn2 124.7(2)
O5 N4 Mn2 119.94(17)
N3 C13 C17 123.0(3)
N3 C13 C14 130.2(3)
C17 C13 C14 106.7(2)
N4 C14 C15 130.0(3)
N4 C14 C13 122.2(3)
C15 C14 C13 107.8(2)
C24 C15 C16 119.4(3)
C24 C15 C14 134.3(3)
C16 C15 C14 106.3(2)
C21 C16 C15 123.5(3)
C21 C16 C17 123.4(3)
C15 C16 C17 113.0(3)
C18 C17 C16 119.3(3)
C18 C17 C13 134.7(3)
C16 C17 C13 106.0(3)
C17 C18 C19 117.9(3)
C17 C18 H18 121.1
C19 C18 H18 121.1
C20 C19 C18 123.0(3)
C20 C19 H19 118.5
C18 C19 H19 118.5
C19 C20 C21 120.1(3)
C19 C20 H20 120.0
C21 C20 H20 120.0
C16 C21 C20 116.3(3)
C16 C21 C22 116.2(3)
C20 C21 C22 127.5(3)
C23 C22 C21 120.2(3)
C23 C22 H22 119.9
C21 C22 H22 119.9
C22 C23 C24 123.2(3)
C22 C23 H23 118.4
C24 C23 H23 118.4
C15 C24 C23 117.5(3)
C15 C24 H24 121.3
C23 C24 H24 121.3
N5 O6 Mn3 132.55(17)
C25 N5 O6 118.5(2)
N6 O7 Mn1 116.20(16)
C26 N6 O7 115.6(2)
C26 N6 Mn3 125.25(19)
O7 N6 Mn3 118.65(16)
N5 C25 C29 123.8(3)
N5 C25 C26 130.2(3)
C29 C25 C26 106.0(2)
N6 C26 C27 130.3(3)
N6 C26 C25 121.7(3)
C27 C26 C25 108.0(2)
C36 C27 C28 119.9(3)
C36 C27 C26 133.9(3)
C28 C27 C26 106.1(3)
C33 C28 C27 123.7(3)
C33 C28 C29 123.4(3)
C27 C28 C29 112.9(3)
C30 C29 C28 119.1(3)
C30 C29 C25 134.0(3)
C28 C29 C25 106.9(2)
C29 C30 C31 118.5(3)
C29 C30 H30 120.7
C31 C30 H30 120.7
C32 C31 C30 122.8(3)
C32 C31 H31 118.6
C30 C31 H31 118.6
C31 C32 C33 119.9(3)
C31 C32 H32 120.0
C33 C32 H32 120.0
C28 C33 C34 115.8(3)
C28 C33 C32 116.2(3)
C34 C33 C32 128.0(3)
C35 C34 C33 120.2(3)
C35 C34 H34 119.9
C33 C34 H34 119.9
C34 C35 C36 123.4(3)
C34 C35 H35 118.3
C36 C35 H35 118.3
C27 C36 C35 117.0(3)
C27 C36 H36 121.5
C35 C36 H36 121.5
C37 O8 Mn1 126.70(19)
C37 O9 Mn3 130.27(19)
O9 C37 O8 125.8(3)
O9 C37 C38 118.2(3)
O8 C37 C38 115.9(3)
C37 C38 H38A 109.5
C37 C38 H38B 109.5
H38A C38 H38B 109.5
C37 C38 H38C 109.5
H38A C38 H38C 109.5
H38B C38 H38C 109.5
C39 O10 Mn2 117.67(19)
C39 O10 H101 107.4
Mn2 O10 H101 102.0
O10 C39 H39A 109.5
O10 C39 H39B 109.5
H39A C39 H39B 109.5
O10 C39 H39C 109.5
H39A C39 H39C 109.5
H39B C39 H39C 109.5
C40 O11 Mn2 118.7(2)
C40 O11 H111 108.9
Mn2 O11 H111 104.9
O11 C40 H40A 109.5
O11 C40 H40B 109.5
H40A C40 H40B 109.5
O11 C40 H40C 109.5
H40A C40 H40C 109.5
H40B C40 H40C 109.5

loop_
_geom_bond_atom_site_label_1
_geom_bond_atom_site_label_2
_geom_bond_distance
Mn1 O1 1.8800(19)
Mn1 O2 1.881(2)
Mn1 O7 1.917(2)
Mn1 N2 2.007(2)
Mn1 O8 2.136(2)
Mn1 Mn3 3.1621(7)
Mn2 O4 1.877(2)
Mn2 O1 1.9028(19)
Mn2 O3 1.960(2)
Mn2 N4 2.001(2)
Mn2 O11 2.242(2)
Mn2 O10 2.345(2)
Mn3 O6 1.876(2)
Mn3 O1 1.9061(19)
Mn3 O5 1.910(2)
Mn3 N6 1.989(2)
Mn3 O9 2.147(2)
O2 N1 1.357(3)
N1 C1 1.286(4)
O3 N2 1.354(3)
N2 C2 1.299(4)
C1 C5 1.482(4)
C1 C2 1.494(4)
C2 C3 1.466(4)
C3 C12 1.375(4)
C3 C4 1.416(4)
C4 C9 1.405(4)
C4 C5 1.409(4)
C5 C6 1.380(4)
C6 C7 1.416(5)
C6 H6 0.9500
C7 C8 1.382(5)
C7 H7 0.9500
C8 C9 1.413(5)
C8 H8 0.9500
C9 C10 1.427(5)
C10 C11 1.369(5)
C10 H10 0.9500
C11 C12 1.430(4)
C11 H11 0.9500
C12 H12 0.9500
O4 N3 1.363(3)
N3 C13 1.301(4)
O5 N4 1.371(3)
N4 C14 1.289(4)
C13 C17 1.481(4)
C13 C14 1.485(4)
C14 C15 1.466(4)
C15 C24 1.389(4)
C15 C16 1.411(4)
C16 C21 1.400(4)
C16 C17 1.420(4)
C17 C18 1.365(5)
C18 C19 1.421(5)
C18 H18 0.9500
C19 C20 1.377(5)
C19 H19 0.9500
C20 C21 1.413(5)
C20 H20 0.9500
C21 C22 1.427(4)
C22 C23 1.372(5)
C22 H22 0.9500
C23 C24 1.420(4)
C23 H23 0.9500
C24 H24 0.9500
O6 N5 1.364(3)
N5 C25 1.284(4)
O7 N6 1.360(3)
N6 C26 1.295(4)
C25 C29 1.476(4)
C25 C26 1.490(4)
C26 C27 1.467(4)
C27 C36 1.374(4)
C27 C28 1.411(4)
C28 C33 1.405(4)
C28 C29 1.413(4)
C29 C30 1.372(4)
C30 C31 1.416(5)
C30 H30 0.9500
C31 C32 1.374(5)
C31 H31 0.9500
C32 C33 1.429(4)
C32 H32 0.9500
C33 C34 1.418(5)
C34 C35 1.378(5)
C34 H34 0.9500
C35 C36 1.423(5)
C35 H35 0.9500
C36 H36 0.9500
O8 C37 1.281(4)
O9 C37 1.255(4)
C37 C38 1.494(5)
C38 H38A 0.9800
C38 H38B 0.9800
C38 H38C 0.9800
O10 C39 1.445(4)
O10 H101 0.8424
C39 H39A 0.9800
C39 H39B 0.9800
C39 H39C 0.9800
O11 C40 1.436(4)
O11 H111 0.8435
C40 H40A 0.9800
C40 H40B 0.9800
C40 H40C 0.9800

loop_
_geom_hbond_atom_site_label_D
_geom_hbond_atom_site_label_H
_geom_hbond_atom_site_label_A
_geom_hbond_distance_DH
_geom_hbond_distance_HA
_geom_hbond_distance_DA
_geom_hbond_angle_DHA
_geom_hbond_site_symmetry_A
O10 H101 O8 0.84 2.10 2.876(3) 153.5 .
O11 H111 N1 0.84 1.96 2.805(3) 174.9 3_666

loop_
_geom_torsion_atom_site_label_1
_geom_torsion_atom_site_label_2
_geom_torsion_atom_site_label_3
_geom_torsion_atom_site_label_4
_geom_torsion
O1 Mn1 Mn3 O6 156.48(19)
O2 Mn1 Mn3 O6 6.4(2)
O7 Mn1 Mn3 O6 9.17(17)
N2 Mn1 Mn3 O6 176.20(18)
O8 Mn1 Mn3 O6 -93.37(17)
O2 Mn1 Mn3 O1 -150.09(17)
O7 Mn1 Mn3 O1 -147.31(13)
N2 Mn1 Mn3 O1 19.72(13)
O8 Mn1 Mn3 O1 110.16(12)
O1 Mn1 Mn3 O5 -16.92(13)
O2 Mn1 Mn3 O5 -167.01(15)
O7 Mn1 Mn3 O5 -164.23(11)
N2 Mn1 Mn3 O5 2.80(12)
O8 Mn1 Mn3 O5 93.23(10)
O1 Mn1 Mn3 N6 149.15(14)
O2 Mn1 Mn3 N6 -0.93(15)
O7 Mn1 Mn3 N6 1.85(11)
N2 Mn1 Mn3 N6 168.88(11)
O8 Mn1 Mn3 N6 -100.69(10)
O1 Mn1 Mn3 O9 -117.57(12)
O2 Mn1 Mn3 O9 92.34(14)
O7 Mn1 Mn3 O9 95.12(9)
N2 Mn1 Mn3 O9 -97.85(10)
O8 Mn1 Mn3 O9 -7.42(8)
O2 Mn1 O1 Mn2 -109.6(3)
O7 Mn1 O1 Mn2 176.60(11)
N2 Mn1 O1 Mn2 -15.91(12)
O8 Mn1 O1 Mn2 80.48(12)
Mn3 Mn1 O1 Mn2 147.45(18)
O2 Mn1 O1 Mn3 102.9(3)
O7 Mn1 O1 Mn3 29.15(11)
N2 Mn1 O1 Mn3 -163.36(11)
O8 Mn1 O1 Mn3 -66.96(11)
O3 Mn2 O1 Mn1 15.88(12)
N4 Mn2 O1 Mn1 -156.05(12)
O11 Mn2 O1 Mn1 104.11(11)
O10 Mn2 O1 Mn1 -67.06(11)
O3 Mn2 O1 Mn3 161.28(12)
N4 Mn2 O1 Mn3 -10.65(12)
O11 Mn2 O1 Mn3 -110.49(12)
O10 Mn2 O1 Mn3 78.35(12)
O6 Mn3 O1 Mn1 -122.1(4)
O5 Mn3 O1 Mn1 165.83(11)
N6 Mn3 O1 Mn1 -26.60(12)
O9 Mn3 O1 Mn1 59.72(11)
O6 Mn3 O1 Mn2 90.8(4)
O5 Mn3 O1 Mn2 18.73(13)
N6 Mn3 O1 Mn2 -173.70(12)
O9 Mn3 O1 Mn2 -87.37(12)
Mn1 Mn3 O1 Mn2 -147.10(19)
O1 Mn1 O2 N1 102.0(4)
O7 Mn1 O2 N1 177.3(2)
N2 Mn1 O2 N1 8.4(2)
O8 Mn1 O2 N1 -88.5(2)
Mn3 Mn1 O2 N1 179.78(17)
Mn1 O2 N1 C1 -4.1(4)
O4 Mn2 O3 N2 175.03(19)
O1 Mn2 O3 N2 -8.31(19)
O11 Mn2 O3 N2 -94.75(19)
O10 Mn2 O3 N2 86.45(19)
Mn2 O3 N2 C2 -178.68(19)
Mn2 O3 N2 Mn1 -1.1(3)
O1 Mn1 N2 C2 -172.6(2)
O2 Mn1 N2 C2 -9.0(2)
O7 Mn1 N2 C2 -68.3(5)
O8 Mn1 N2 C2 96.1(2)
Mn3 Mn1 N2 C2 176.6(2)
O1 Mn1 N2 O3 10.1(2)
O2 Mn1 N2 O3 173.7(2)
O7 Mn1 N2 O3 114.4(4)
O8 Mn1 N2 O3 -81.2(2)
Mn3 Mn1 N2 O3 -0.7(2)
O2 N1 C1 C5 -180.0(2)
O2 N1 C1 C2 -2.9(5)
O3 N2 C2 C3 2.1(4)
Mn1 N2 C2 C3 -175.3(2)
O3 N2 C2 C1 -176.3(2)
Mn1 N2 C2 C1 6.3(4)
N1 C1 C2 N2 1.3(5)
C5 C1 C2 N2 178.8(3)
N1 C1 C2 C3 -177.4(3)
C5 C1 C2 C3 0.1(3)
N2 C2 C3 C12 2.7(6)
C1 C2 C3 C12 -178.8(3)
N2 C2 C3 C4 -179.1(3)
C1 C2 C3 C4 -0.5(3)
C12 C3 C4 C9 -0.3(5)
C2 C3 C4 C9 -178.9(3)
C12 C3 C4 C5 179.4(3)
C2 C3 C4 C5 0.8(3)
C9 C4 C5 C6 -1.6(5)
C3 C4 C5 C6 178.7(3)
C9 C4 C5 C1 179.0(3)
C3 C4 C5 C1 -0.8(3)
N1 C1 C5 C6 -1.3(5)
C2 C1 C5 C6 -179.0(3)
N1 C1 C5 C4 178.1(3)
C2 C1 C5 C4 0.4(3)
C4 C5 C6 C7 1.5(5)
C1 C5 C6 C7 -179.2(3)
C5 C6 C7 C8 -0.7(5)
C6 C7 C8 C9 -0.1(5)
C5 C4 C9 C8 0.8(5)
C3 C4 C9 C8 -179.5(3)
C5 C4 C9 C10 -179.1(3)
C3 C4 C9 C10 0.6(4)
C7 C8 C9 C4 0.1(5)
C7 C8 C9 C10 180.0(3)
C4 C9 C10 C11 -0.4(5)
C8 C9 C10 C11 179.7(3)
C9 C10 C11 C12 -0.1(5)
C4 C3 C12 C11 -0.1(4)
C2 C3 C12 C11 178.0(3)
C10 C11 C12 C3 0.3(5)
O3 Mn2 O4 N3 -153.2(2)
N4 Mn2 O4 N3 18.8(3)
O11 Mn2 O4 N3 118.5(2)
O10 Mn2 O4 N3 -70.4(2)
Mn2 O4 N3 C13 -16.4(4)
O6 Mn3 O5 N4 169.6(2)
O1 Mn3 O5 N4 -22.67(19)
N6 Mn3 O5 N4 -116.5(4)
O9 Mn3 O5 N4 70.7(2)
Mn1 Mn3 O5 N4 -13.5(2)
Mn3 O5 N4 C14 -159.5(2)
Mn3 O5 N4 Mn2 20.7(3)
O4 Mn2 N4 C14 -9.4(3)
O1 Mn2 N4 C14 174.1(3)
O11 Mn2 N4 C14 -99.8(2)
O10 Mn2 N4 C14 79.1(2)
O4 Mn2 N4 O5 170.3(2)
O1 Mn2 N4 O5 -6.1(2)
O11 Mn2 N4 O5 79.9(2)
O10 Mn2 N4 O5 -101.1(2)
O4 N3 C13 C17 -177.2(3)
O4 N3 C13 C14 -0.3(5)
O5 N4 C14 C15 1.6(5)
Mn2 N4 C14 C15 -178.6(2)
O5 N4 C14 C13 -180.0(2)
Mn2 N4 C14 C13 -0.2(4)
N3 C13 C14 N4 8.3(5)
C17 C13 C14 N4 -174.5(3)
N3 C13 C14 C15 -173.0(3)
C17 C13 C14 C15 4.2(3)
N4 C14 C15 C24 -4.6(6)
C13 C14 C15 C24 176.8(3)
N4 C14 C15 C16 175.3(3)
C13 C14 C15 C16 -3.3(3)
C24 C15 C16 C21 1.6(5)
C14 C15 C16 C21 -178.3(3)
C24 C15 C16 C17 -178.9(3)
C14 C15 C16 C17 1.1(4)
C21 C16 C17 C18 2.3(5)
C15 C16 C17 C18 -177.2(3)
C21 C16 C17 C13 -179.1(3)
C15 C16 C17 C13 1.5(4)
N3 C13 C17 C18 -7.6(6)
C14 C13 C17 C18 174.9(4)
N3 C13 C17 C16 174.0(3)
C14 C13 C17 C16 -3.5(3)
C16 C17 C18 C19 -0.6(5)
C13 C17 C18 C19 -178.8(4)
C17 C18 C19 C20 -1.0(6)
C18 C19 C20 C21 0.9(6)
C15 C16 C21 C20 177.1(3)
C17 C16 C21 C20 -2.3(5)
C15 C16 C21 C22 -1.9(5)
C17 C16 C21 C22 178.7(3)
C19 C20 C21 C16 0.7(5)
C19 C20 C21 C22 179.6(4)
C16 C21 C22 C23 0.8(5)
C20 C21 C22 C23 -178.1(3)
C21 C22 C23 C24 0.7(5)
C16 C15 C24 C23 -0.1(4)
C14 C15 C24 C23 179.8(3)
C22 C23 C24 C15 -1.1(5)
O1 Mn3 O6 N5 97.5(4)
O5 Mn3 O6 N5 170.1(3)
N6 Mn3 O6 N5 2.1(3)
O9 Mn3 O6 N5 -84.4(3)
Mn1 Mn3 O6 N5 -4.3(4)
Mn3 O6 N5 C25 1.1(4)
O1 Mn1 O7 N6 -20.07(18)
O2 Mn1 O7 N6 175.82(19)
N2 Mn1 O7 N6 -124.0(4)
O8 Mn1 O7 N6 71.53(18)
Mn3 Mn1 O7 N6 -2.63(15)
Mn1 O7 N6 C26 -168.2(2)
Mn1 O7 N6 Mn3 4.3(2)
O6 Mn3 N6 C26 -7.5(2)
O1 Mn3 N6 C26 -174.7(2)
O5 Mn3 N6 C26 -80.8(5)
O9 Mn3 N6 C26 92.3(2)
Mn1 Mn3 N6 C26 169.0(3)
O6 Mn3 N6 O7 -179.22(19)
O1 Mn3 N6 O7 13.59(19)
O5 Mn3 N6 O7 107.5(4)
O9 Mn3 N6 O7 -79.42(19)
Mn1 Mn3 N6 O7 -2.67(15)
O6 N5 C25 C29 176.8(3)
O6 N5 C25 C26 -0.5(5)
O7 N6 C26 C27 2.7(4)
Mn3 N6 C26 C27 -169.2(2)
O7 N6 C26 C25 -178.3(2)
Mn3 N6 C26 C25 9.8(4)
N5 C25 C26 N6 -5.4(5)
C29 C25 C26 N6 176.9(3)
N5 C25 C26 C27 173.8(3)
C29 C25 C26 C27 -3.9(3)
N6 C26 C27 C36 4.3(6)
C25 C26 C27 C36 -174.8(3)
N6 C26 C27 C28 -178.5(3)
C25 C26 C27 C28 2.4(3)
C36 C27 C28 C33 -0.4(5)
C26 C27 C28 C33 -178.1(3)
C36 C27 C28 C29 177.8(3)
C26 C27 C28 C29 0.1(4)
C33 C28 C29 C30 -2.6(5)
C27 C28 C29 C30 179.2(3)
C33 C28 C29 C25 175.6(3)
C27 C28 C29 C25 -2.5(4)
N5 C25 C29 C30 3.9(6)
C26 C25 C29 C30 -178.3(3)
N5 C25 C29 C28 -174.0(3)
C26 C25 C29 C28 3.9(3)
C28 C29 C30 C31 1.4(5)
C25 C29 C30 C31 -176.2(3)
C29 C30 C31 C32 0.6(5)
C30 C31 C32 C33 -1.5(5)
C27 C28 C33 C34 1.4(5)
C29 C28 C33 C34 -176.6(3)
C27 C28 C33 C32 179.6(3)
C29 C28 C33 C32 1.6(5)
C31 C32 C33 C28 0.4(5)
C31 C32 C33 C34 178.4(3)
C28 C33 C34 C35 -1.2(5)
C32 C33 C34 C35 -179.1(3)
C33 C34 C35 C36 0.0(6)
C28 C27 C36 C35 -0.9(5)
C26 C27 C36 C35 176.1(3)
C34 C35 C36 C27 1.1(6)
O1 Mn1 O8 C37 45.9(2)
O2 Mn1 O8 C37 -131.2(2)
O7 Mn1 O8 C37 -47.5(2)
N2 Mn1 O8 C37 135.9(2)
Mn3 Mn1 O8 C37 14.6(2)
O6 Mn3 O9 C37 156.5(3)
O1 Mn3 O9 C37 -23.9(3)
O5 Mn3 O9 C37 -115.5(3)
N6 Mn3 O9 C37 66.0(3)
Mn1 Mn3 O9 C37 5.1(2)
Mn3 O9 C37 O8 4.1(5)
Mn3 O9 C37 C38 -176.9(2)
Mn1 O8 C37 O9 -16.7(4)
Mn1 O8 C37 C38 164.3(2)
O4 Mn2 O10 C39 -29.7(2)
O1 Mn2 O10 C39 151.5(2)
O3 Mn2 O10 C39 60.1(2)
N4 Mn2 O10 C39 -120.7(2)
O4 Mn2 O11 C40 33.3(2)
O1 Mn2 O11 C40 -148.4(2)
O3 Mn2 O11 C40 -56.3(2)
N4 Mn2 O11 C40 124.3(2)
